data_7102265
loop_
_publ_author_name
'Szczepura, Lisa F'
'Oh, Meghan K'
'Knott, Stanley A'

_publ_section_title
;
 Synthesis and electrochemical study of the first tetrazolate
 hexanuclear rhenium cluster complex.
;
_journal_issue 44
_journal_name_full 'Chemical communications (Cambridge, England)'
_journal_page_first 4617
_journal_page_last 4619
_journal_paper_doi 10.1039/b708390d
_journal_year 2007
_chemical_compound_source 'synthesis as described'
_chemical_formula_moiety 'C32 H78 Cl1 N4 P5 Re6 Se8'
_chemical_formula_sum 'C34 H82 Cl5 N4 P5 Re6 Se8'
_chemical_formula_weight 2628.02
_chemical_name_systematic
;
?
;
_space_group_IT_number 14
_symmetry_cell_setting monoclinic
_symmetry_Int_Tables_number 14
_symmetry_space_group_name_Hall '-P 2ybc'
_symmetry_space_group_name_H-M 'P 1 21/c 1'
_atom_sites_solution_hydrogens geom
_atom_sites_solution_primary direct
_atom_sites_solution_secondary difmap
_audit_creation_date 2007-09-27T22:30:24-00:00
_audit_creation_method 'WinGX routine CIF_UPDATE'
_cell_angle_alpha 90
_cell_angle_beta 100.974(1)
_cell_angle_gamma 90
_cell_formula_units_Z 4
_cell_length_a 15.7625(11)
_cell_length_b 16.9028(11)
_cell_length_c 24.0359(16)
_cell_measurement_reflns_used 5777
_cell_measurement_temperature 293(2)
_cell_measurement_theta_max 26.34
_cell_measurement_theta_min 2.3
_cell_measurement_wavelength 0.71073
_cell_volume 6286.8(7)
_computing_molecular_graphics 'Ortep-3 for Windows (Farrugia, 1997)'
_computing_publication_material 'WinGX publication routines (Farrugia, 1999)'
_computing_structure_refinement 'SHELXL-97 (Sheldrick, 1997)'
_computing_structure_solution 'SHELXS-97 (Sheldrick, 1997)'
_diffrn_ambient_temperature 293(2)
_diffrn_measured_fraction_theta_full 0.996
_diffrn_measured_fraction_theta_max 0.996
_diffrn_radiation_monochromator graphite
_diffrn_radiation_probe x-ray
_diffrn_radiation_type MoK\a
_diffrn_radiation_wavelength 0.71073
_diffrn_reflns_av_R_equivalents 0.0393
_diffrn_reflns_av_unetI/netI 0.0395
_diffrn_reflns_limit_h_max 19
_diffrn_reflns_limit_h_min -19
_diffrn_reflns_limit_k_max 21
_diffrn_reflns_limit_k_min -18
_diffrn_reflns_limit_l_max 29
_diffrn_reflns_limit_l_min -29
_diffrn_reflns_number 38283
_diffrn_reflns_theta_full 26.36
_diffrn_reflns_theta_max 26.36
_diffrn_reflns_theta_min 1.32
_exptl_absorpt_coefficient_mu 16.507
_exptl_absorpt_correction_T_max 0.2639
_exptl_absorpt_correction_T_min 0.0354
_exptl_absorpt_correction_type multi-scan
_exptl_absorpt_process_details 'SADABS (Sheldrick, 1996)'
_exptl_crystal_colour orange
_exptl_crystal_density_diffrn 2.777
_exptl_crystal_density_method 'not measured'
_exptl_crystal_description prism
_exptl_crystal_F_000 4784
_exptl_crystal_size_max 0.61
_exptl_crystal_size_mid 0.48
_exptl_crystal_size_min 0.11
_refine_diff_density_max 2.312
_refine_diff_density_min -2.135
_refine_diff_density_rms 0.275
_refine_ls_extinction_method none
_refine_ls_goodness_of_fit_ref 1.054
_refine_ls_hydrogen_treatment constr
_refine_ls_matrix_type full
_refine_ls_number_parameters 550
_refine_ls_number_reflns 12796
_refine_ls_number_restraints 0
_refine_ls_restrained_S_all 1.054
_refine_ls_R_factor_all 0.0683
_refine_ls_R_factor_gt 0.037
_refine_ls_shift/su_max 0.001
_refine_ls_shift/su_mean 0
_refine_ls_structure_factor_coef Fsqd
_refine_ls_weighting_details 'calc w=1/[\s^2^(Fo^2^)+(0.0547P)^2^+30.8209P] where P=(Fo^2^+2Fc^2^)/3'
_refine_ls_weighting_scheme calc
_refine_ls_wR_factor_gt 0.1031
_refine_ls_wR_factor_ref 0.1195
_reflns_number_gt 8296
_reflns_number_total 12796
_reflns_threshold_expression >2sigma(I)
_cod_data_source_file b708390d.txt
_cod_data_source_block isu0312
_cod_original_sg_symbol_H-M 'P 21/c'
_cod_database_code 7102265

loop_
_symmetry_equiv_pos_as_xyz
'x, y, z'
'-x, y+1/2, -z+1/2'
'-x, -y, -z'
'x, -y-1/2, z-1/2'

loop_
_atom_site_label
_atom_site_type_symbol
_atom_site_fract_x
_atom_site_fract_y
_atom_site_fract_z
_atom_site_U_iso_or_equiv
_atom_site_adp_type
_atom_site_occupancy
_atom_site_symmetry_multiplicity
_atom_site_calc_flag
_atom_site_refinement_flags
_atom_site_disorder_assembly
_atom_site_disorder_group
Re1 Re 0.19036(2) 0.23326(2) 0.348540(14) 0.01570(9) Uani 1 1 d . . .
Re2 Re 0.21566(2) 0.23358(2) 0.243139(14) 0.01526(9) Uani 1 1 d . . .
Re3 Re 0.28994(2) 0.12410(2) 0.314715(15) 0.01519(9) Uani 1 1 d . . .
Re4 Re 0.35916(2) 0.23645(2) 0.385850(14) 0.01577(9) Uani 1 1 d . . .
Re5 Re 0.28594(3) 0.34577(2) 0.314065(15) 0.01647(9) Uani 1 1 d . . .
Re6 Re 0.38420(2) 0.23630(2) 0.280169(14) 0.01531(9) Uani 1 1 d . . .
Se1 Se 0.12878(6) 0.12676(5) 0.27968(4) 0.0188(2) Uani 1 1 d . . .
Se2 Se 0.26575(6) 0.12961(5) 0.41559(4) 0.0197(2) Uani 1 1 d . . .
Se3 Se 0.26133(6) 0.33983(5) 0.41477(4) 0.0201(2) Uani 1 1 d . . .
Se4 Se 0.12526(6) 0.33813(5) 0.27908(4) 0.0201(2) Uani 1 1 d . . .
Se5 Se 0.31352(6) 0.12957(5) 0.21413(4) 0.0189(2) Uani 1 1 d . . .
Se6 Se 0.45014(6) 0.13274(5) 0.35069(4) 0.0193(2) Uani 1 1 d . . .
Se7 Se 0.44646(6) 0.34236(5) 0.34966(4) 0.0194(2) Uani 1 1 d . . .
Se8 Se 0.30929(6) 0.34014(5) 0.21328(4) 0.0195(2) Uani 1 1 d . . .
P1 P 0.05721(17) 0.22885(14) 0.38860(10) 0.0210(5) Uani 1 1 d . . .
P2 P 0.11600(17) 0.22582(14) 0.15032(10) 0.0206(5) Uani 1 1 d . . .
P3 P 0.29552(17) -0.02303(14) 0.31457(10) 0.0212(5) Uani 1 1 d . . .
P4 P 0.45762(18) 0.23960(15) 0.47940(10) 0.0254(6) Uani 1 1 d . A .
P5 P 0.28559(18) 0.49324(13) 0.31488(11) 0.0234(5) Uani 1 1 d . . .
N1 N 0.4935(5) 0.2379(4) 0.2391(3) 0.0201(17) Uani 1 1 d . . .
N2 N 0.4811(6) 0.2381(4) 0.1802(3) 0.0258(18) Uani 1 1 d . . .
N4 N 0.6187(6) 0.2374(5) 0.2126(4) 0.031(2) Uani 1 1 d . . .
N3 N 0.5545(6) 0.2383(5) 0.1653(4) 0.034(2) Uani 1 1 d . . .
C1 C -0.0393(7) 0.2283(6) 0.3330(4) 0.031(2) Uani 1 1 d . . .
H1A H -0.0368 0.2742 0.3092 0.038 Uiso 1 1 calc R . .
H1B H -0.0368 0.1818 0.3097 0.038 Uiso 1 1 calc R . .
C2 C -0.1270(7) 0.2287(7) 0.3514(5) 0.037(3) Uani 1 1 d . . .
H2A H -0.1724 0.2285 0.3185 0.056 Uiso 1 1 calc R . .
H2B H -0.1319 0.2754 0.3734 0.056 Uiso 1 1 calc R . .
H2C H -0.132 0.1826 0.3739 0.056 Uiso 1 1 calc R . .
C3 C 0.0453(7) 0.1448(6) 0.4328(4) 0.029(2) Uani 1 1 d . . .
H3A H 0.0942 0.144 0.4642 0.034 Uiso 1 1 calc R . .
H3B H -0.0063 0.1527 0.4487 0.034 Uiso 1 1 calc R . .
C4 C 0.0391(8) 0.0647(6) 0.4046(4) 0.036(3) Uani 1 1 d . . .
H4A H 0.0332 0.0246 0.4319 0.055 Uiso 1 1 calc R . .
H4B H 0.0904 0.0551 0.3896 0.055 Uiso 1 1 calc R . .
H4C H -0.0104 0.0636 0.3743 0.055 Uiso 1 1 calc R . .
C5 C 0.0435(7) 0.3114(5) 0.4345(4) 0.028(2) Uani 1 1 d . . .
H5A H -0.0052 0.2997 0.4525 0.034 Uiso 1 1 calc R . .
H5B H 0.0945 0.3145 0.4642 0.034 Uiso 1 1 calc R . .
C6 C 0.0290(8) 0.3907(6) 0.4072(4) 0.039(3) Uani 1 1 d . . .
H6A H 0.0227 0.4295 0.4353 0.058 Uiso 1 1 calc R . .
H6B H -0.0224 0.3894 0.3785 0.058 Uiso 1 1 calc R . .
H6C H 0.0776 0.4042 0.3903 0.058 Uiso 1 1 calc R . .
C7 C 0.0114(7) 0.2742(6) 0.1477(4) 0.030(2) Uani 1 1 d . . .
H7A H -0.0308 0.2499 0.118 0.036 Uiso 1 1 calc R . .
H7B H -0.0073 0.2652 0.1834 0.036 Uiso 1 1 calc R . .
C8 C 0.0132(8) 0.3642(6) 0.1368(5) 0.041(3) Uani 1 1 d . . .
H8A H -0.0435 0.3858 0.1353 0.062 Uiso 1 1 calc R . .
H8B H 0.0311 0.3737 0.1014 0.062 Uiso 1 1 calc R . .
H8C H 0.0532 0.3891 0.1669 0.062 Uiso 1 1 calc R . .
C9 C 0.1538(7) 0.2652(6) 0.0895(4) 0.031(2) Uani 1 1 d . . .
H9A H 0.1066 0.2629 0.0571 0.038 Uiso 1 1 calc R . .
H9B H 0.1681 0.3206 0.0966 0.038 Uiso 1 1 calc R . .
C10 C 0.2328(9) 0.2234(8) 0.0735(5) 0.052(3) Uani 1 1 d . . .
H10A H 0.2478 0.2488 0.041 0.079 Uiso 1 1 calc R . .
H10B H 0.2189 0.1689 0.0648 0.079 Uiso 1 1 calc R . .
H10C H 0.2807 0.2264 0.1048 0.079 Uiso 1 1 calc R . .
C11 C 0.0843(8) 0.1230(5) 0.1305(4) 0.036(3) Uani 1 1 d . . .
H11A H 0.1365 0.0916 0.1332 0.044 Uiso 1 1 calc R . .
H11B H 0.0525 0.1023 0.1581 0.044 Uiso 1 1 calc R . .
C12 C 0.0295(9) 0.1111(6) 0.0714(5) 0.049(4) Uani 1 1 d . . .
H12A H 0.0161 0.056 0.0656 0.074 Uiso 1 1 calc R . .
H12B H 0.0611 0.129 0.0434 0.074 Uiso 1 1 calc R . .
H12C H -0.0231 0.1408 0.0681 0.074 Uiso 1 1 calc R . .
C13 C 0.2675(8) -0.0732(6) 0.2455(4) 0.037(3) Uani 1 1 d . . .
H13A H 0.3039 -0.0524 0.2206 0.045 Uiso 1 1 calc R . .
H13B H 0.2803 -0.1291 0.2509 0.045 Uiso 1 1 calc R . .
C14 C 0.1728(10) -0.0640(7) 0.2164(5) 0.059(4) Uani 1 1 d . . .
H14A H 0.1629 -0.0921 0.1811 0.089 Uiso 1 1 calc R . .
H14B H 0.1599 -0.0089 0.2094 0.089 Uiso 1 1 calc R . .
H14C H 0.1361 -0.085 0.2404 0.089 Uiso 1 1 calc R . .
C15 C 0.4023(7) -0.0650(5) 0.3430(4) 0.027(2) Uani 1 1 d . . .
H15A H 0.4257 -0.0381 0.3782 0.032 Uiso 1 1 calc R . .
H15B H 0.3948 -0.1202 0.352 0.032 Uiso 1 1 calc R . .
C16 C 0.4683(7) -0.0603(6) 0.3047(6) 0.046(3) Uani 1 1 d . . .
H16A H 0.5218 -0.0832 0.3236 0.068 Uiso 1 1 calc R . .
H16B H 0.4776 -0.0059 0.296 0.068 Uiso 1 1 calc R . .
H16C H 0.4474 -0.0887 0.2702 0.068 Uiso 1 1 calc R . .
C17 C 0.2262(7) -0.0689(5) 0.3585(4) 0.032(3) Uani 1 1 d . . .
H17A H 0.2499 -0.0568 0.3979 0.038 Uiso 1 1 calc R . .
H17B H 0.1697 -0.0443 0.3494 0.038 Uiso 1 1 calc R . .
C18 C 0.2138(8) -0.1595(6) 0.3531(5) 0.039(3) Uani 1 1 d . . .
H18A H 0.1768 -0.1769 0.3782 0.059 Uiso 1 1 calc R . .
H18B H 0.2689 -0.1852 0.3631 0.059 Uiso 1 1 calc R . .
H18C H 0.1879 -0.1726 0.3148 0.059 Uiso 1 1 calc R . .
C19 C 0.5702(7) 0.2436(6) 0.4740(4) 0.031(2) Uani 1 1 d . . .
H19A H 0.5822 0.1983 0.4519 0.037 Uiso 1 1 calc R . .
H19B H 0.5788 0.2906 0.4527 0.037 Uiso 1 1 calc R . .
C20 C 0.6371(8) 0.2444(8) 0.5291(5) 0.051(3) Uani 1 1 d . . .
H20A H 0.6941 0.2465 0.5205 0.077 Uiso 1 1 calc R . .
H20B H 0.6313 0.1973 0.5504 0.077 Uiso 1 1 calc R . .
H20C H 0.628 0.29 0.5511 0.077 Uiso 1 1 calc R . .
C21 C 0.4447(8) 0.3219(7) 0.5271(4) 0.042(3) Uani 1 1 d . . .
H21A H 0.3852 0.3229 0.5325 0.05 Uiso 1 1 calc R . .
H21B H 0.4811 0.3121 0.5638 0.05 Uiso 1 1 calc R . .
C22 C 0.4668(9) 0.4021(7) 0.5064(5) 0.051(3) Uani 1 1 d . . .
H22A H 0.4583 0.4418 0.5333 0.077 Uiso 1 1 calc R . .
H22B H 0.4302 0.4131 0.4705 0.077 Uiso 1 1 calc R . .
H22C H 0.5262 0.4024 0.5021 0.077 Uiso 1 1 calc R . .
C23 C 0.4504(10) 0.1532(8) 0.5259(5) 0.052(3) Uiso 1 1 d . . .
C24A C 0.4717(13) 0.0805(11) 0.5074(7) 0.022(4) Uiso 0.5 1 d P A 1
C24B C 0.402(2) 0.1429(19) 0.5536(13) 0.076(9) Uiso 0.5 1 d P A 2
C25 C 0.2684(9) 0.5429(6) 0.2457(4) 0.043(3) Uani 1 1 d . . .
H25A H 0.2771 0.5993 0.2516 0.052 Uiso 1 1 calc R . .
H25B H 0.3111 0.5241 0.2246 0.052 Uiso 1 1 calc R . .
C26 C 0.1780(10) 0.5288(7) 0.2105(5) 0.059(4) Uani 1 1 d . . .
H26A H 0.1729 0.5553 0.1747 0.088 Uiso 1 1 calc R . .
H26B H 0.1355 0.5493 0.2305 0.088 Uiso 1 1 calc R . .
H26C H 0.169 0.4731 0.2043 0.088 Uiso 1 1 calc R . .
C27 C 0.2034(8) 0.5351(6) 0.3502(6) 0.044(3) Uani 1 1 d . . .
H27A H 0.1487 0.5105 0.3341 0.053 Uiso 1 1 calc R . .
H27B H 0.2173 0.5195 0.3898 0.053 Uiso 1 1 calc R . .
C28 C 0.1900(10) 0.6247(6) 0.3481(6) 0.060(4) Uani 1 1 d . . .
H28A H 0.1447 0.6383 0.368 0.09 Uiso 1 1 calc R . .
H28B H 0.1743 0.6415 0.3094 0.09 Uiso 1 1 calc R . .
H28C H 0.2426 0.6505 0.3657 0.09 Uiso 1 1 calc R . .
C29 C 0.3872(7) 0.5397(6) 0.3517(4) 0.032(2) Uani 1 1 d . . .
H29A H 0.3742 0.5935 0.3615 0.039 Uiso 1 1 calc R . .
H29B H 0.4068 0.5114 0.3869 0.039 Uiso 1 1 calc R . .
C30 C 0.4606(8) 0.5426(6) 0.3200(5) 0.044(3) Uani 1 1 d . . .
H30A H 0.5097 0.5674 0.3432 0.066 Uiso 1 1 calc R . .
H30B H 0.4434 0.5725 0.2857 0.066 Uiso 1 1 calc R . .
H30C H 0.4756 0.4898 0.3108 0.066 Uiso 1 1 calc R . .
C31 C 0.5808(6) 0.2376(5) 0.2555(4) 0.0199(19) Uani 1 1 d . . .
C32 C 0.6253(8) 0.2362(7) 0.3159(4) 0.040(3) Uani 1 1 d . . .
H32A H 0.6858 0.2464 0.3182 0.06 Uiso 1 1 calc R . .
H32B H 0.6179 0.1852 0.3319 0.06 Uiso 1 1 calc R . .
H32C H 0.601 0.2761 0.3366 0.06 Uiso 1 1 calc R . .
Cl1 Cl 0.8692(2) 0.26753(19) 0.00820(12) 0.0446(7) Uani 1 1 d . . .
C33A C 0.756(3) 0.404(2) 0.4723(15) 0.080(7) Uiso 0.5 1 d P B 1
Cl2A Cl 0.7968(8) 0.4940(7) 0.4972(5) 0.105(2) Uiso 0.5 1 d P B 1
C33B C 0.788(3) 0.413(2) 0.4485(15) 0.080(7) Uiso 0.5 1 d P B 2
Cl2B Cl 0.8354(8) 0.4803(7) 0.4775(5) 0.105(2) Uiso 0.5 1 d P B 2
Cl3 Cl 0.6772(4) 0.4227(4) 0.4085(2) 0.133(2) Uani 1 1 d . . .
C34 C 0.2329(11) 0.5517(9) 0.0306(6) 0.073(5) Uani 1 1 d . . .
H34A H 0.2071 0.6033 0.0216 0.088 Uiso 1 1 calc R . .
H34B H 0.2511 0.5315 -0.003 0.088 Uiso 1 1 calc R . .
Cl4 Cl 0.1569(3) 0.4891(3) 0.0490(2) 0.0919(15) Uani 1 1 d . . .
Cl5 Cl 0.3241(3) 0.5617(3) 0.0856(2) 0.1024(16) Uani 1 1 d . . .

loop_
_atom_site_aniso_label
_atom_site_aniso_U_11
_atom_site_aniso_U_22
_atom_site_aniso_U_33
_atom_site_aniso_U_23
_atom_site_aniso_U_13
_atom_site_aniso_U_12
Re1 0.01349(19) 0.01590(18) 0.01739(18) -0.00047(14) 0.00214(14) -0.00036(14)
Re2 0.01401(19) 0.01430(18) 0.01685(17) 0.00066(13) 0.00140(14) 0.00045(14)
Re3 0.0141(2) 0.01276(19) 0.01816(18) 0.00086(13) 0.00163(14) -0.00062(14)
Re4 0.0141(2) 0.01501(18) 0.01734(18) 0.00056(13) 0.00091(14) -0.00108(14)
Re5 0.0164(2) 0.01294(19) 0.01959(18) 0.00016(13) 0.00212(15) 0.00049(14)
Re6 0.0134(2) 0.01413(18) 0.01835(18) 0.00080(13) 0.00296(14) -0.00025(14)
Se1 0.0156(5) 0.0197(5) 0.0204(5) -0.0009(3) 0.0015(4) -0.0026(4)
Se2 0.0188(5) 0.0204(5) 0.0193(5) 0.0029(3) 0.0023(4) -0.0026(4)
Se3 0.0197(5) 0.0195(5) 0.0207(5) -0.0039(3) 0.0030(4) -0.0001(4)
Se4 0.0180(5) 0.0178(5) 0.0235(5) 0.0001(3) 0.0012(4) 0.0035(4)
Se5 0.0184(5) 0.0180(5) 0.0204(5) -0.0014(3) 0.0039(4) 0.0003(4)
Se6 0.0150(5) 0.0180(5) 0.0241(5) 0.0016(4) 0.0018(4) 0.0010(4)
Se7 0.0169(5) 0.0164(5) 0.0241(5) -0.0009(3) 0.0017(4) -0.0033(4)
Se8 0.0212(5) 0.0160(5) 0.0211(5) 0.0032(3) 0.0037(4) -0.0004(4)
P1 0.0176(13) 0.0226(13) 0.0234(12) -0.0026(10) 0.0050(10) -0.0010(10)
P2 0.0190(13) 0.0204(13) 0.0212(12) 0.0013(9) 0.0003(10) 0.0012(10)
P3 0.0210(14) 0.0190(13) 0.0233(12) 0.0000(10) 0.0036(10) -0.0011(10)
P4 0.0200(14) 0.0335(14) 0.0213(12) 0.0015(10) 0.0003(10) -0.0066(11)
P5 0.0269(15) 0.0113(12) 0.0316(13) -0.0014(10) 0.0046(11) 0.0015(10)
N1 0.018(4) 0.023(4) 0.021(4) 0.003(3) 0.007(3) 0.000(3)
N2 0.027(5) 0.026(4) 0.024(4) 0.000(3) 0.005(4) 0.002(4)
N4 0.030(5) 0.026(4) 0.038(5) -0.001(4) 0.008(4) -0.004(4)
N3 0.041(6) 0.021(4) 0.046(5) -0.001(4) 0.027(5) -0.008(4)
C1 0.016(6) 0.039(6) 0.038(6) 0.000(5) 0.002(5) 0.002(5)
C2 0.018(6) 0.052(7) 0.045(7) -0.010(5) 0.014(5) -0.001(5)
C3 0.022(6) 0.034(6) 0.037(6) 0.008(4) 0.024(5) 0.005(4)
C4 0.039(7) 0.026(6) 0.044(6) 0.001(5) 0.008(6) -0.016(5)
C5 0.028(6) 0.028(6) 0.034(5) -0.006(4) 0.018(5) -0.001(4)
C6 0.037(7) 0.040(7) 0.038(6) -0.013(5) 0.006(5) 0.010(5)
C7 0.028(6) 0.034(6) 0.030(5) -0.005(4) 0.007(5) 0.003(5)
C8 0.039(8) 0.029(6) 0.051(7) 0.006(5) -0.003(6) 0.015(5)
C9 0.029(6) 0.034(6) 0.031(5) 0.003(4) 0.003(5) -0.007(5)
C10 0.046(9) 0.092(10) 0.024(6) 0.000(6) 0.020(6) -0.005(7)
C11 0.046(8) 0.017(5) 0.040(6) -0.001(4) -0.007(5) -0.003(5)
C12 0.068(10) 0.023(6) 0.045(7) 0.002(5) -0.018(7) -0.008(6)
C13 0.048(8) 0.023(6) 0.033(6) -0.008(4) -0.011(5) 0.006(5)
C14 0.075(11) 0.034(7) 0.051(8) -0.014(6) -0.032(7) 0.012(7)
C15 0.023(6) 0.018(5) 0.038(6) 0.006(4) 0.000(5) 0.003(4)
C16 0.021(6) 0.030(6) 0.090(10) -0.008(6) 0.020(6) -0.003(5)
C17 0.037(7) 0.017(5) 0.045(6) 0.001(4) 0.019(5) -0.008(4)
C18 0.033(7) 0.023(6) 0.067(8) 0.003(5) 0.022(6) -0.009(5)
C19 0.019(6) 0.046(7) 0.024(5) -0.002(4) -0.007(4) 0.001(5)
C20 0.019(6) 0.085(10) 0.046(7) 0.005(6) -0.005(6) 0.005(6)
C21 0.028(7) 0.068(8) 0.025(5) -0.006(5) -0.008(5) -0.016(6)
C22 0.042(9) 0.046(8) 0.061(8) -0.021(6) -0.002(7) -0.007(6)
C25 0.062(10) 0.027(6) 0.034(6) 0.004(5) -0.005(6) -0.017(6)
C26 0.074(12) 0.045(8) 0.047(7) 0.009(6) -0.017(7) -0.012(7)
C27 0.034(8) 0.033(6) 0.070(8) -0.001(6) 0.018(6) 0.005(5)
C28 0.065(11) 0.023(6) 0.100(11) -0.010(7) 0.038(9) 0.005(6)
C29 0.035(7) 0.023(5) 0.039(6) 0.000(4) 0.006(5) 0.002(5)
C30 0.039(8) 0.027(6) 0.068(8) 0.015(5) 0.016(6) -0.005(5)
C31 0.012(5) 0.014(4) 0.036(5) -0.001(4) 0.008(4) -0.002(4)
C32 0.029(7) 0.054(7) 0.036(6) 0.004(5) 0.004(5) -0.003(5)
Cl1 0.0333(17) 0.0639(19) 0.0381(15) 0.0054(13) 0.0110(13) 0.0077(14)
Cl3 0.133(6) 0.149(5) 0.097(4) 0.008(3) -0.031(4) -0.057(4)
C34 0.094(15) 0.065(10) 0.067(10) 0.011(8) 0.031(10) 0.014(9)
Cl4 0.087(4) 0.089(3) 0.096(3) -0.007(3) 0.008(3) -0.039(3)
Cl5 0.072(4) 0.115(4) 0.117(4) -0.007(3) 0.009(3) -0.028(3)

loop_
_atom_type_symbol
_atom_type_description
_atom_type_scat_dispersion_real
_atom_type_scat_dispersion_imag
_atom_type_scat_source
C C 0.0033 0.0016 'International Tables Vol C Tables 4.2.6.8 and 6.1.1.4'
H H 0 0 'International Tables Vol C Tables 4.2.6.8 and 6.1.1.4'
Cl Cl 0.1484 0.1585 'International Tables Vol C Tables 4.2.6.8 and 6.1.1.4'
N N 0.0061 0.0033 'International Tables Vol C Tables 4.2.6.8 and 6.1.1.4'
P P 0.1023 0.0942 'International Tables Vol C Tables 4.2.6.8 and 6.1.1.4'
Re Re -1.0185 7.231 'International Tables Vol C Tables 4.2.6.8 and 6.1.1.4'
Se Se -0.0929 2.2259 'International Tables Vol C Tables 4.2.6.8 and 6.1.1.4'

loop_
_geom_angle_atom_site_label_1
_geom_angle_atom_site_label_2
_geom_angle_atom_site_label_3
_geom_angle
P1 Re1 Se1 89.13(6)
P1 Re1 Se4 90.60(6)
Se1 Re1 Se4 90.57(3)
P1 Re1 Se2 93.55(6)
Se1 Re1 Se2 89.95(3)
Se4 Re1 Se2 175.83(3)
P1 Re1 Se3 94.77(6)
Se1 Re1 Se3 176.10(3)
Se4 Re1 Se3 89.51(3)
Se2 Re1 Se3 89.68(3)
P1 Re1 Re2 131.99(6)
Se1 Re1 Re2 58.60(2)
Se4 Re1 Re2 58.57(2)
Se2 Re1 Re2 118.45(3)
Se3 Re1 Re2 118.36(3)
P1 Re1 Re4 138.04(6)
Se1 Re1 Re4 118.44(3)
Se4 Re1 Re4 117.91(3)
Se2 Re1 Re4 58.34(2)
Se3 Re1 Re4 58.25(2)
Re2 Re1 Re4 89.964(16)
P1 Re1 Re3 134.06(6)
Se1 Re1 Re3 58.38(2)
Se4 Re1 Re3 118.54(3)
Se2 Re1 Re3 58.47(2)
Se3 Re1 Re3 118.30(3)
Re2 Re1 Re3 60.000(13)
Re4 Re1 Re3 60.064(14)
P1 Re1 Re5 135.87(6)
Se1 Re1 Re5 118.60(3)
Se4 Re1 Re5 58.15(3)
Se2 Re1 Re5 118.11(3)
Se3 Re1 Re5 58.34(2)
Re2 Re1 Re5 60.026(13)
Re4 Re1 Re5 59.774(14)
Re3 Re1 Re5 89.918(16)
P2 Re2 Se8 94.98(6)
P2 Re2 Se1 88.99(6)
Se8 Re2 Se1 176.03(3)
P2 Re2 Se5 91.75(6)
Se8 Re2 Se5 89.84(3)
Se1 Re2 Se5 89.91(3)
P2 Re2 Se4 92.46(6)
Se8 Re2 Se4 89.80(3)
Se1 Re2 Se4 90.15(3)
Se5 Re2 Se4 175.79(3)
P2 Re2 Re6 136.96(6)
Se8 Re2 Re6 58.41(2)
Se1 Re2 Re6 118.28(3)
Se5 Re2 Re6 58.38(2)
Se4 Re2 Re6 118.07(3)
P2 Re2 Re1 132.79(6)
Se8 Re2 Re1 118.63(3)
Se1 Re2 Re1 58.20(2)
Se5 Re2 Re1 118.42(2)
Se4 Re2 Re1 58.29(2)
Re6 Re2 Re1 90.151(15)
P2 Re2 Re3 132.52(6)
Se8 Re2 Re3 118.37(3)
Se1 Re2 Re3 58.33(2)
Se5 Re2 Re3 58.24(2)
Se4 Re2 Re3 118.45(3)
Re6 Re2 Re3 59.969(14)
Re1 Re2 Re3 60.188(13)
P2 Re2 Re5 137.24(6)
Se8 Re2 Re5 58.34(2)
Se1 Re2 Re5 118.47(2)
Se5 Re2 Re5 118.30(3)
Se4 Re2 Re5 58.15(2)
Re6 Re2 Re5 59.932(14)
Re1 Re2 Re5 60.294(13)
Re3 Re2 Re5 90.181(15)
P3 Re3 Se6 91.44(7)
P3 Re3 Se5 91.36(6)
Se6 Re3 Se5 90.33(3)
P3 Re3 Se1 92.92(7)
Se6 Re3 Se1 175.60(3)
Se5 Re3 Se1 90.12(3)
P3 Re3 Se2 92.87(6)
Se6 Re3 Se2 89.60(3)
Se5 Re3 Se2 175.78(3)
Se1 Re3 Se2 89.62(3)
P3 Re3 Re6 134.08(6)
Se6 Re3 Re6 58.49(2)
Se5 Re3 Re6 58.42(2)
Se1 Re3 Re6 118.31(2)
Se2 Re3 Re6 118.18(3)
P3 Re3 Re2 135.24(6)
Se6 Re3 Re2 118.35(2)
Se5 Re3 Re2 58.48(2)
Se1 Re3 Re2 58.44(2)
Se2 Re3 Re2 118.01(3)
Re6 Re3 Re2 59.887(14)
P3 Re3 Re4 135.02(6)
Se6 Re3 Re4 58.16(2)
Se5 Re3 Re4 118.42(3)
Se1 Re3 Re4 117.93(2)
Se2 Re3 Re4 58.19(2)
Re6 Re3 Re4 60.014(13)
Re2 Re3 Re4 89.725(15)
P3 Re3 Re1 136.04(6)
Se6 Re3 Re1 117.99(2)
Se5 Re3 Re1 118.28(3)
Se1 Re3 Re1 58.10(2)
Se2 Re3 Re1 58.22(2)
Re6 Re3 Re1 89.886(16)
Re2 Re3 Re1 59.812(13)
Re4 Re3 Re1 59.838(14)
P4 Re4 Se6 91.22(7)
P4 Re4 Se7 90.52(6)
Se6 Re4 Se7 89.74(3)
P4 Re4 Se3 92.60(7)
Se6 Re4 Se3 176.18(3)
Se7 Re4 Se3 90.33(3)
P4 Re4 Se2 93.26(6)
Se6 Re4 Se2 89.84(3)
Se7 Re4 Se2 176.20(3)
Se3 Re4 Se2 89.85(3)
P4 Re4 Re5 134.32(6)
Se6 Re4 Re5 118.39(3)
Se7 Re4 Re5 58.32(2)
Se3 Re4 Re5 58.62(2)
Se2 Re4 Re5 118.76(3)
P4 Re4 Re1 136.46(6)
Se6 Re4 Re1 118.32(3)
Se7 Re4 Re1 118.67(3)
Se3 Re4 Re1 58.46(2)
Se2 Re4 Re1 58.41(2)
Re5 Re4 Re1 60.364(14)
P4 Re4 Re6 133.61(7)
Se6 Re4 Re6 58.44(2)
Se7 Re4 Re6 58.42(2)
Se3 Re4 Re6 118.55(3)
Se2 Re4 Re6 118.32(2)
Re5 Re4 Re6 59.950(13)
Re1 Re4 Re6 89.929(15)
P4 Re4 Re3 135.35(6)
Se6 Re4 Re3 58.23(2)
Se7 Re4 Re3 118.24(3)
Se3 Re4 Re3 118.55(3)
Se2 Re4 Re3 58.50(2)
Re5 Re4 Re3 90.277(15)
Re1 Re4 Re3 60.098(13)
Re6 Re4 Re3 59.829(13)
P5 Re5 Se7 91.37(7)
P5 Re5 Se4 92.89(7)
Se7 Re5 Se4 175.73(3)
P5 Re5 Se8 92.65(6)
Se7 Re5 Se8 90.27(3)
Se4 Re5 Se8 89.93(3)
P5 Re5 Se3 91.79(6)
Se7 Re5 Se3 90.07(3)
Se4 Re5 Se3 89.41(3)
Se8 Re5 Se3 175.53(3)
P5 Re5 Re4 134.13(6)
Se7 Re5 Re4 58.31(2)
Se4 Re5 Re4 118.02(3)
Se8 Re5 Re4 118.44(3)
Se3 Re5 Re4 58.22(2)
P5 Re5 Re6 134.89(7)
Se7 Re5 Re6 58.47(2)
Se4 Re5 Re6 118.26(2)
Se8 Re5 Re6 58.35(2)
Se3 Re5 Re6 118.31(3)
Re4 Re5 Re6 60.111(13)
P5 Re5 Re2 136.05(6)
Se7 Re5 Re2 118.27(2)
Se4 Re5 Re2 58.45(2)
Se8 Re5 Re2 58.25(2)
Se3 Re5 Re2 117.83(3)
Re4 Re5 Re2 89.815(15)
Re6 Re5 Re2 59.825(14)
P5 Re5 Re1 135.37(7)
Se7 Re5 Re1 118.15(2)
Se4 Re5 Re1 58.16(2)
Se8 Re5 Re1 117.92(3)
Se3 Re5 Re1 58.16(2)
Re4 Re5 Re1 59.862(14)
Re6 Re5 Re1 89.733(15)
Re2 Re5 Re1 59.680(13)
N1 Re6 Se8 91.0(2)
N1 Re6 Se5 91.0(2)
Se8 Re6 Se5 89.97(3)
N1 Re6 Se7 92.9(2)
Se8 Re6 Se7 90.20(3)
Se5 Re6 Se7 176.13(3)
N1 Re6 Se6 93.1(2)
Se8 Re6 Se6 175.91(3)
Se5 Re6 Se6 90.15(3)
Se7 Re6 Se6 89.41(3)
N1 Re6 Re2 133.7(2)
Se8 Re6 Re2 58.44(2)
Se5 Re6 Re2 58.55(2)
Se7 Re6 Re2 118.46(3)
Se6 Re6 Re2 118.37(3)
N1 Re6 Re3 134.79(19)
Se8 Re6 Re3 118.57(3)
Se5 Re6 Re3 58.36(2)
Se7 Re6 Re3 118.33(3)
Se6 Re6 Re3 58.25(2)
Re2 Re6 Re3 60.144(14)
N1 Re6 Re5 134.72(19)
Se8 Re6 Re5 58.46(2)
Se5 Re6 Re5 118.79(3)
Se7 Re6 Re5 58.24(3)
Se6 Re6 Re5 118.07(3)
Re2 Re6 Re5 60.243(14)
Re3 Re6 Re5 90.462(16)
N1 Re6 Re4 136.3(2)
Se8 Re6 Re4 118.38(3)
Se5 Re6 Re4 118.50(3)
Se7 Re6 Re4 58.18(2)
Se6 Re6 Re4 58.14(2)
Re2 Re6 Re4 89.956(16)
Re3 Re6 Re4 60.157(13)
Re5 Re6 Re4 59.938(13)
Re1 Se1 Re3 63.52(2)
Re1 Se1 Re2 63.21(2)
Re3 Se1 Re2 63.23(2)
Re4 Se2 Re1 63.25(2)
Re4 Se2 Re3 63.31(2)
Re1 Se2 Re3 63.31(2)
Re4 Se3 Re1 63.29(2)
Re4 Se3 Re5 63.16(2)
Re1 Se3 Re5 63.49(2)
Re5 Se4 Re1 63.70(2)
Re5 Se4 Re2 63.40(3)
Re1 Se4 Re2 63.14(2)
Re3 Se5 Re6 63.22(2)
Re3 Se5 Re2 63.27(2)
Re6 Se5 Re2 63.07(2)
Re4 Se6 Re3 63.61(3)
Re4 Se6 Re6 63.42(2)
Re3 Se6 Re6 63.26(2)
Re4 Se7 Re5 63.37(2)
Re4 Se7 Re6 63.41(2)
Re5 Se7 Re6 63.29(2)
Re6 Se8 Re2 63.15(2)
Re6 Se8 Re5 63.19(2)
Re2 Se8 Re5 63.41(2)
C3 P1 C5 102.0(4)
C3 P1 C1 105.2(5)
C5 P1 C1 105.6(5)
C3 P1 Re1 116.4(3)
C5 P1 Re1 114.9(3)
C1 P1 Re1 111.5(4)
C9 P2 C7 103.9(5)
C9 P2 C11 104.6(5)
C7 P2 C11 102.4(5)
C9 P2 Re2 117.3(4)
C7 P2 Re2 114.8(3)
C11 P2 Re2 112.1(3)
C17 P3 C15 103.1(5)
C17 P3 C13 105.0(5)
C15 P3 C13 101.7(5)
C17 P3 Re3 113.4(3)
C15 P3 Re3 114.6(3)
C13 P3 Re3 117.3(3)
C19 P4 C21 104.1(5)
C19 P4 C23 104.3(6)
C21 P4 C23 101.1(6)
C19 P4 Re4 113.0(3)
C21 P4 Re4 117.2(4)
C23 P4 Re4 115.5(4)
C27 P5 C25 104.4(6)
C27 P5 C29 103.8(5)
C25 P5 C29 101.8(5)
C27 P5 Re5 113.2(4)
C25 P5 Re5 116.8(4)
C29 P5 Re5 115.2(3)
C31 N1 N2 103.6(7)
C31 N1 Re6 136.5(6)
N2 N1 Re6 119.9(6)
N3 N2 N1 109.0(8)
C31 N4 N3 106.4(9)
N2 N3 N4 109.5(8)
C2 C1 P1 117.5(8)
C4 C3 P1 116.5(7)
C6 C5 P1 116.6(7)
C8 C7 P2 113.6(8)
C10 C9 P2 116.0(8)
C12 C11 P2 116.2(7)
C14 C13 P3 114.3(8)
C16 C15 P3 116.1(8)
C18 C17 P3 116.8(7)
C20 C19 P4 117.7(8)
C22 C21 P4 114.4(8)
C24B C23 C24A 107(2)
C24B C23 P4 128(2)
C24A C23 P4 117.5(11)
C26 C25 P5 113.0(8)
C28 C27 P5 118.4(9)
C30 C29 P5 116.8(8)
N4 C31 N1 111.5(9)
N4 C31 C32 125.3(9)
N1 C31 C32 123.3(9)
Cl2A C33A Cl3 107.4(19)
Cl2B C33B Cl3 122(2)
C33A Cl3 C33B 27.0(14)
Cl4 C34 Cl5 112.1(8)

loop_
_geom_bond_atom_site_label_1
_geom_bond_atom_site_label_2
_geom_bond_distance
Re1 P1 2.471(3)
Re1 Se1 2.5122(9)
Re1 Se4 2.5159(9)
Re1 Se2 2.5198(9)
Re1 Se3 2.5203(9)
Re1 Re2 2.6385(5)
Re1 Re4 2.6416(6)
Re1 Re3 2.6485(5)
Re1 Re5 2.6549(5)
Re2 P2 2.475(2)
Re2 Se8 2.5180(10)
Re2 Se1 2.5229(10)
Re2 Se5 2.5231(10)
Re2 Se4 2.5235(10)
Re2 Re6 2.6367(6)
Re2 Re3 2.6435(5)
Re2 Re5 2.6478(5)
Re3 P3 2.488(2)
Re3 Se6 2.5128(11)
Re3 Se5 2.5167(10)
Re3 Se1 2.5199(11)
Re3 Se2 2.5267(10)
Re3 Re6 2.6389(5)
Re3 Re4 2.6476(5)
Re4 P4 2.478(3)
Re4 Se6 2.5110(10)
Re4 Se7 2.5121(10)
Re4 Se3 2.5146(10)
Re4 Se2 2.5181(10)
Re4 Re5 2.6392(5)
Re4 Re6 2.6438(5)
Re5 P5 2.493(2)
Re5 Se7 2.5125(11)
Re5 Se4 2.5155(11)
Re5 Se8 2.5205(10)
Re5 Se3 2.5254(10)
Re5 Re6 2.6395(5)
Re6 N1 2.143(8)
Re6 Se8 2.5174(9)
Re6 Se5 2.5183(9)
Re6 Se7 2.5186(9)
Re6 Se6 2.5192(9)
P1 C3 1.805(9)
P1 C5 1.817(9)
P1 C1 1.823(10)
P2 C9 1.808(10)
P2 C7 1.830(11)
P2 C11 1.846(9)
P3 C17 1.831(10)
P3 C15 1.835(10)
P3 C13 1.842(10)
P4 C19 1.804(11)
P4 C21 1.839(12)
P4 C23 1.855(13)
P5 C27 1.821(11)
P5 C25 1.836(10)
P5 C29 1.851(11)
N1 C31 1.357(12)
N1 N2 1.392(10)
N2 N3 1.276(12)
N4 C31 1.288(12)
N4 N3 1.371(13)
C1 C2 1.531(14)
C3 C4 1.509(13)
C5 C6 1.491(14)
C7 C8 1.546(14)
C9 C10 1.543(16)
C11 C12 1.529(14)
C13 C14 1.531(17)
C15 C16 1.517(14)
C17 C18 1.545(13)
C19 C20 1.528(14)
C21 C22 1.508(16)
C23 C24B 1.11(3)
C23 C24A 1.37(2)
C25 C26 1.530(17)
C27 C28 1.529(14)
C29 C30 1.503(15)
C31 C32 1.486(14)
C33A Cl2A 1.71(4)
C33A Cl3 1.80(4)
C33B Cl2B 1.46(4)
C33B Cl3 1.84(4)
C34 Cl4 1.717(16)
C34 Cl5 1.764(17)
